data_4001341
loop_
_publ_author_name
'Ota, Akira'
'Ouahab, Lahc\`ene'
'Golhen, St\'ephane'
'Yoshida, Yukihiro'
'Maesato, Mitsuhiko'
'Saito, Gunzi'
'\'Swietlik, Roman'

_publ_section_title
;
 Phase Transition from Mott Insulating Phase into the Charge Ordering
 Phase with Molecular Deformation in Charge-Transfer Salts
 \k-(ET)4[M(CN)6][N(C2H5)4]&#x00B7;2H2O (M = CoIIIand FeIII)
;
_journal_issue 10
_journal_name_full 'Chemistry of Materials'
_journal_page_first 2455
_journal_paper_doi 10.1021/cm063036k
_journal_volume 19
_journal_year 2007
_chemical_formula_sum 'C54 H56 Fe N7 O2 S32'
_chemical_formula_weight 1916.83
_chemical_name_systematic
;
 ?
;
_space_group_IT_number 13
_symmetry_cell_setting monoclinic
_symmetry_space_group_name_Hall '-P 2yac'
_symmetry_space_group_name_H-M 'P 1 2/n 1'
_atom_sites_solution_hydrogens geom
_atom_sites_solution_primary direct
_atom_sites_solution_secondary difmap
_audit_creation_method SHELXL-97
_cell_angle_alpha 90.000(5)
_cell_angle_beta 91.463(5)
_cell_angle_gamma 90.000(5)
_cell_formula_units_Z 2
_cell_length_a 11.261(5)
_cell_length_b 8.941(5)
_cell_length_c 38.433(5)
_cell_measurement_temperature 295
_cell_volume 3868(3)
_computing_cell_refinement 'HKL Scalepack (Otwinowski & Minor 1997)'
_computing_data_collection 'Collect  (Nonius BV, 1997-2000)'
_computing_data_reduction 'HKL Denzo and Scalepack (Otwinowski & Minor 1997)'
_computing_structure_refinement 'SHELXL-97 (Sheldrick, 1997)'
_computing_structure_solution 'SHELXS-97 (Sheldrick, 1997)'
_diffrn_ambient_temperature 295
_diffrn_measured_fraction_theta_full 0.982
_diffrn_measured_fraction_theta_max 0.982
_diffrn_radiation_monochromator graphite
_diffrn_radiation_source 'fine-focus sealed tube'
_diffrn_radiation_type MoK\a
_diffrn_radiation_wavelength 0.71069
_diffrn_reflns_av_R_equivalents 0.0438
_diffrn_reflns_av_sigmaI/netI 0.0277
_diffrn_reflns_limit_h_max 11
_diffrn_reflns_limit_h_min -9
_diffrn_reflns_limit_k_max 9
_diffrn_reflns_limit_k_min -9
_diffrn_reflns_limit_l_max 39
_diffrn_reflns_limit_l_min -39
_diffrn_reflns_number 30084
_diffrn_reflns_theta_full 21.54
_diffrn_reflns_theta_max 21.54
_diffrn_reflns_theta_min 1.06
_exptl_absorpt_coefficient_mu 1.105
_exptl_crystal_density_diffrn 1.646
_exptl_crystal_density_method 'not measured'
_exptl_crystal_F_000 1966
_refine_diff_density_max 0.528
_refine_diff_density_min -0.460
_refine_diff_density_rms 0.122
_refine_ls_extinction_method none
_refine_ls_goodness_of_fit_ref 0.984
_refine_ls_hydrogen_treatment mixed
_refine_ls_matrix_type full
_refine_ls_number_parameters 434
_refine_ls_number_reflns 4389
_refine_ls_number_restraints 0
_refine_ls_restrained_S_all 0.984
_refine_ls_R_factor_all 0.0589
_refine_ls_R_factor_gt 0.0403
_refine_ls_shift/su_max 0.001
_refine_ls_shift/su_mean 0.000
_refine_ls_structure_factor_coef Fsqd
_refine_ls_weighting_details 'calc w=1/[\s^2^(Fo^2^)+(0.0935P)^2^+8.9202P] where P=(Fo^2^+2Fc^2^)/3'
_refine_ls_weighting_scheme calc
_refine_ls_wR_factor_gt 0.1149
_refine_ls_wR_factor_ref 0.1463
_reflns_number_gt 3514
_reflns_number_total 4389
_reflns_threshold_expression >2sigma(I)
_cod_data_source_file cm063036ksi20070302_073935.cif
_cod_data_source_block 2-295K
_cod_original_sg_symbol_H-M P2/n
_cod_database_code 4001341

loop_
_symmetry_equiv_pos_as_xyz
'x, y, z'
'-x+1/2, y, -z+1/2'
'-x, -y, -z'
'x-1/2, -y, z-1/2'

loop_
_atom_site_label
_atom_site_type_symbol
_atom_site_fract_x
_atom_site_fract_y
_atom_site_fract_z
_atom_site_U_iso_or_equiv
_atom_site_adp_type
_atom_site_occupancy
_atom_site_symmetry_multiplicity
_atom_site_calc_flag
_atom_site_refinement_flags
C1 C 0.5634(9) 0.4603(9) 1.14546(18) 0.091(3) Uani 1 1 d .
H1A H 0.5698 0.5588 1.1559 0.109 Uiso 1 1 calc R
H1B H 0.5073 0.4046 1.1591 0.109 Uiso 1 1 calc R
C2 C 0.6704(8) 0.3933(12) 1.1505(2) 0.111(4) Uani 1 1 d .
H2A H 0.6789 0.3752 1.1753 0.133 Uiso 1 1 calc R
H2B H 0.7295 0.4679 1.1449 0.133 Uiso 1 1 calc R
C3 C 0.5633(5) 0.3478(6) 1.07826(13) 0.0354(13) Uani 1 1 d .
C4 C 0.6466(5) 0.2488(6) 1.08836(14) 0.0397(14) Uani 1 1 d .
C5 C 0.6034(5) 0.1927(6) 1.02262(14) 0.0399(14) Uani 1 1 d .
C6 C 0.6017(5) 0.1356(6) 0.98946(14) 0.0420(14) Uani 1 1 d .
C7 C 0.5615(5) 0.0927(6) 0.92317(14) 0.0407(14) Uani 1 1 d .
C8 C 0.6468(5) -0.0060(6) 0.93289(15) 0.0438(15) Uani 1 1 d .
C9 C 0.5921(12) 0.0172(10) 0.8546(2) 0.125(4) Uani 1 1 d .
H9A H 0.5415 -0.0314 0.8372 0.150 Uiso 1 1 calc R
H9B H 0.6383 0.0910 0.8422 0.150 Uiso 1 1 calc R
C10 C 0.6681(10) -0.0848(17) 0.8656(2) 0.155(6) Uani 1 1 d .
H10A H 0.7399 -0.0626 0.8532 0.186 Uiso 1 1 calc R
H10B H 0.6378 -0.1771 0.8555 0.186 Uiso 1 1 calc R
C11 C 0.8877(9) 0.8023(10) 1.11540(18) 0.097(3) Uani 1 1 d .
H11A H 0.8419 0.8390 1.1346 0.116 Uiso 1 1 calc R
H11B H 0.9393 0.7243 1.1247 0.116 Uiso 1 1 calc R
C12 C 0.9606(8) 0.9193(15) 1.1050(2) 0.119(4) Uani 1 1 d .
H12A H 1.0161 0.9379 1.1243 0.143 Uiso 1 1 calc R
H12B H 0.9104 1.0072 1.1030 0.143 Uiso 1 1 calc R
C13 C 0.8636(5) 0.7140(7) 1.04675(14) 0.0445(15) Uani 1 1 d .
C14 C 0.9622(6) 0.7924(7) 1.04030(15) 0.0510(16) Uani 1 1 d .
C15 C 0.9145(5) 0.6441(6) 0.98328(14) 0.0426(14) Uani 1 1 d .
C16 C 0.9111(5) 0.5956(6) 0.94944(14) 0.0392(14) Uani 1 1 d .
C17 C 0.8431(5) 0.4996(6) 0.88819(14) 0.0408(14) Uani 1 1 d .
C18 C 0.9423(5) 0.5797(6) 0.88270(14) 0.0402(14) Uani 1 1 d .
C19 C 0.8334(8) 0.4336(10) 0.81793(19) 0.092(3) Uani 1 1 d .
H19A H 0.8934 0.3559 0.8173 0.111 Uiso 1 1 calc R
H19B H 0.7790 0.4163 0.7984 0.111 Uiso 1 1 calc R
C20 C 0.8914(7) 0.5729(11) 0.81203(18) 0.085(3) Uani 1 1 d .
H20A H 0.8322 0.6516 0.8119 0.102 Uiso 1 1 calc R
H20B H 0.9256 0.5702 0.7891 0.102 Uiso 1 1 calc R
C21 C 0.1471(6) -0.1393(8) 0.78240(19) 0.072(2) Uani 1 1 d .
H21A H 0.0743 -0.1952 0.7825 0.107 Uiso 1 1 calc R
H21B H 0.1587 -0.0895 0.8044 0.107 Uiso 1 1 calc R
H21C H 0.2123 -0.2060 0.7786 0.107 Uiso 1 1 calc R
C22 C 0.1408(5) -0.0248(7) 0.75359(16) 0.0497(16) Uani 1 1 d .
H22A H 0.0732 0.0399 0.7574 0.060 Uiso 1 1 calc R
H22B H 0.1261 -0.0766 0.7317 0.060 Uiso 1 1 calc R
C23 C 0.2280(5) 0.1678(7) 0.71784(15) 0.0491(15) Uani 1 1 d .
H23A H 0.1531 0.2197 0.7203 0.059 Uiso 1 1 calc R
H23B H 0.2196 0.1022 0.6978 0.059 Uiso 1 1 calc R
C24 C 0.3226(7) 0.2825(8) 0.71030(19) 0.071(2) Uani 1 1 d .
H24A H 0.3005 0.3368 0.6896 0.107 Uiso 1 1 calc R
H24B H 0.3971 0.2328 0.7070 0.107 Uiso 1 1 calc R
H24C H 0.3304 0.3506 0.7295 0.107 Uiso 1 1 calc R
C25 C 0.6502(5) -0.1286(7) 0.77049(15) 0.0425(15) Uani 1 1 d .
C26 C 0.8516(5) 0.0311(7) 0.79237(17) 0.0462(15) Uani 1 1 d .
C27 C 0.8554(5) 0.1785(7) 0.73075(16) 0.0451(15) Uani 1 1 d .
N1 N 0.2500 0.0720(7) 0.7500 0.0372(16) Uani 1 2 d S
N2 N 0.5930(5) -0.2185(6) 0.78280(15) 0.0640(16) Uani 1 1 d .
N3 N 0.9124(5) 0.0377(7) 0.81696(15) 0.0714(17) Uani 1 1 d .
N4 N 0.9187(5) 0.2656(6) 0.71947(16) 0.0674(17) Uani 1 1 d .
O1 O 0.0601(5) 0.5328(6) 0.72991(14) 0.0862(16) Uani 1 1 d .
S1 S 0.49524(15) 0.48543(19) 1.10314(4) 0.0538(5) Uani 1 1 d .
S2 S 0.71496(16) 0.2262(2) 1.12984(4) 0.0620(5) Uani 1 1 d .
S3 S 0.51168(14) 0.34122(17) 1.03464(4) 0.0473(4) Uani 1 1 d .
S4 S 0.69717(14) 0.12593(18) 1.05617(4) 0.0488(4) Uani 1 1 d .
S5 S 0.50773(15) 0.20665(18) 0.95639(4) 0.0496(4) Uani 1 1 d .
S6 S 0.69553(14) -0.00706(18) 0.97703(4) 0.0505(4) Uani 1 1 d .
S7 S 0.49620(16) 0.11950(19) 0.88154(4) 0.0560(5) Uani 1 1 d .
S8 S 0.71848(17) -0.1360(2) 0.90654(5) 0.0686(6) Uani 1 1 d .
S9 S 0.78429(16) 0.7138(2) 1.08513(4) 0.0639(5) Uani 1 1 d .
S10 S 1.0428(2) 0.9132(3) 1.06808(5) 0.0861(7) Uani 1 1 d .
S11 S 0.81030(14) 0.59273(19) 1.01382(4) 0.0514(4) Uani 1 1 d .
S12 S 1.02534(14) 0.76444(19) 0.99962(4) 0.0520(5) Uani 1 1 d .
S13 S 0.80171(13) 0.47722(19) 0.93188(4) 0.0490(4) Uani 1 1 d .
S14 S 1.01643(13) 0.65229(17) 0.91979(4) 0.0449(4) Uani 1 1 d .
S15 S 0.75232(15) 0.4074(2) 0.85666(4) 0.0668(6) Uani 1 1 d .
S16 S 1.00556(17) 0.6201(3) 0.84302(4) 0.0767(7) Uani 1 1 d .
Fe1 Fe 0.7500 0.02639(12) 0.7500 0.0371(3) Uani 1 2 d S

loop_
_atom_site_aniso_label
_atom_site_aniso_U_11
_atom_site_aniso_U_22
_atom_site_aniso_U_33
_atom_site_aniso_U_23
_atom_site_aniso_U_13
_atom_site_aniso_U_12
C1 0.149(9) 0.082(6) 0.041(4) -0.012(4) -0.029(5) 0.040(6)
C2 0.099(7) 0.165(9) 0.065(5) -0.058(6) -0.039(5) 0.069(7)
C3 0.036(3) 0.039(3) 0.032(3) -0.001(3) -0.001(2) -0.005(3)
C4 0.038(3) 0.045(3) 0.036(3) -0.002(3) -0.003(3) 0.000(3)
C5 0.038(3) 0.048(3) 0.034(3) -0.001(3) 0.001(3) -0.001(3)
C6 0.043(4) 0.048(4) 0.035(4) 0.002(3) 0.004(3) 0.005(3)
C7 0.050(4) 0.039(3) 0.034(3) -0.005(3) 0.005(3) -0.002(3)
C8 0.044(4) 0.048(4) 0.040(4) -0.006(3) 0.005(3) 0.004(3)
C9 0.248(14) 0.086(6) 0.043(5) 0.001(4) 0.037(7) 0.078(8)
C10 0.153(10) 0.276(16) 0.037(5) -0.023(7) 0.001(5) 0.130(11)
C11 0.157(9) 0.097(6) 0.037(4) -0.001(4) 0.015(5) -0.029(6)
C12 0.099(7) 0.213(12) 0.046(5) -0.032(6) 0.008(5) -0.038(8)
C13 0.048(4) 0.050(4) 0.036(3) 0.003(3) 0.006(3) 0.003(3)
C14 0.063(4) 0.053(4) 0.038(4) -0.002(3) 0.013(3) -0.008(3)
C15 0.042(4) 0.050(4) 0.035(4) 0.000(3) 0.002(3) 0.003(3)
C16 0.041(3) 0.042(3) 0.034(3) 0.000(3) -0.001(3) -0.002(3)
C17 0.041(4) 0.045(3) 0.036(3) -0.009(3) 0.001(3) -0.002(3)
C18 0.044(4) 0.045(3) 0.032(3) -0.001(3) 0.000(3) -0.009(3)
C19 0.107(7) 0.120(7) 0.050(5) -0.020(5) 0.007(4) -0.058(6)
C20 0.075(6) 0.135(8) 0.044(4) -0.001(5) -0.003(4) -0.026(5)
C21 0.066(5) 0.072(5) 0.077(5) 0.024(4) 0.000(4) -0.015(4)
C22 0.034(3) 0.060(4) 0.054(4) 0.005(3) -0.004(3) -0.002(3)
C23 0.056(4) 0.051(4) 0.040(3) 0.006(3) 0.001(3) 0.002(3)
C24 0.087(5) 0.065(5) 0.063(5) 0.012(4) 0.015(4) -0.012(4)
C25 0.045(4) 0.045(4) 0.037(3) -0.004(3) -0.008(3) 0.004(3)
C26 0.045(4) 0.048(4) 0.045(4) -0.007(3) 0.002(3) 0.002(3)
C27 0.039(4) 0.042(4) 0.053(4) 0.001(3) -0.011(3) 0.007(3)
N1 0.033(4) 0.045(4) 0.034(4) 0.000 -0.001(3) 0.000
N2 0.072(4) 0.056(4) 0.064(4) 0.010(3) 0.008(3) -0.014(3)
N3 0.068(4) 0.100(5) 0.045(4) -0.015(3) -0.019(3) 0.007(3)
N4 0.054(4) 0.053(4) 0.095(5) 0.021(3) -0.004(3) -0.006(3)
O1 0.092(4) 0.075(3) 0.091(4) 0.007(3) -0.005(3) 0.011(3)
S1 0.0572(11) 0.0594(11) 0.0443(10) -0.0166(8) -0.0081(8) 0.0150(8)
S2 0.0717(12) 0.0690(12) 0.0439(10) -0.0088(9) -0.0245(8) 0.0150(9)
S3 0.0597(10) 0.0495(10) 0.0321(8) -0.0012(7) -0.0059(7) 0.0162(8)
S4 0.0470(10) 0.0600(10) 0.0392(9) -0.0047(7) -0.0064(7) 0.0147(8)
S5 0.0645(11) 0.0531(10) 0.0309(8) -0.0037(7) -0.0013(7) 0.0208(8)
S6 0.0489(10) 0.0616(11) 0.0410(9) -0.0065(8) 0.0011(7) 0.0164(8)
S7 0.0770(12) 0.0580(11) 0.0328(9) -0.0066(7) -0.0031(8) 0.0059(9)
S8 0.0775(13) 0.0692(12) 0.0593(11) -0.0235(9) 0.0069(9) 0.0216(10)
S9 0.0632(12) 0.0837(13) 0.0459(10) 0.0020(9) 0.0236(8) 0.0016(10)
S10 0.1165(18) 0.0912(15) 0.0516(11) -0.0288(11) 0.0211(11) -0.0466(13)
S11 0.0415(10) 0.0701(11) 0.0427(9) -0.0022(8) 0.0054(7) -0.0092(8)
S12 0.0570(11) 0.0643(11) 0.0350(9) -0.0070(8) 0.0097(7) -0.0203(8)
S13 0.0415(9) 0.0662(11) 0.0395(9) -0.0015(8) 0.0025(7) -0.0132(8)
S14 0.0441(9) 0.0562(10) 0.0344(9) -0.0037(7) 0.0011(7) -0.0136(7)
S15 0.0546(11) 0.0958(14) 0.0503(10) -0.0275(10) 0.0089(8) -0.0330(10)
S16 0.0694(13) 0.1257(18) 0.0350(9) -0.0011(10) 0.0026(8) -0.0462(12)
Fe1 0.0377(7) 0.0385(7) 0.0347(7) 0.000 -0.0056(5) 0.000

loop_
_atom_type_symbol
_atom_type_description
_atom_type_scat_dispersion_real
_atom_type_scat_dispersion_imag
_atom_type_scat_source
C C 0.0033 0.0016 'International Tables Vol C Tables 4.2.6.8 and 6.1.1.4'
H H 0.0000 0.0000 'International Tables Vol C Tables 4.2.6.8 and 6.1.1.4'
N N 0.0061 0.0033 'International Tables Vol C Tables 4.2.6.8 and 6.1.1.4'
O O 0.0106 0.0060 'International Tables Vol C Tables 4.2.6.8 and 6.1.1.4'
S S 0.1246 0.1234 'International Tables Vol C Tables 4.2.6.8 and 6.1.1.4'
Fe Fe 0.3463 0.8444 'International Tables Vol C Tables 4.2.6.8 and 6.1.1.4'

loop_
_geom_angle_atom_site_label_1
_geom_angle_atom_site_label_2
_geom_angle_atom_site_label_3
_geom_angle
_geom_angle_site_symmetry_1
_geom_angle_site_symmetry_3
C2 C1 S1 122.8(6) . .
C1 C2 S2 124.8(7) . .
C4 C3 S1 128.3(4) . .
C4 C3 S3 117.7(4) . .
S1 C3 S3 113.9(3) . .
C3 C4 S4 116.4(4) . .
C3 C4 S2 128.6(4) . .
S4 C4 S2 115.0(3) . .
C6 C5 S3 122.2(4) . .
C6 C5 S4 123.4(4) . .
S3 C5 S4 114.4(3) . .
C5 C6 S6 122.4(4) . .
C5 C6 S5 122.2(4) . .
S6 C6 S5 115.4(3) . .
C8 C7 S7 128.2(4) . .
C8 C7 S5 115.8(4) . .
S7 C7 S5 116.1(3) . .
C7 C8 S8 127.5(5) . .
C7 C8 S6 118.0(4) . .
S8 C8 S6 114.5(3) . .
C10 C9 S7 124.8(7) . .
C9 C10 S8 132.6(7) . .
C12 C11 S9 121.3(6) . .
C11 C12 S10 123.1(8) . .
C14 C13 S9 126.9(5) . .
C14 C13 S11 117.2(4) . .
S9 C13 S11 115.8(3) . .
C13 C14 S12 116.5(5) . .
C13 C14 S10 128.8(5) . .
S12 C14 S10 114.6(3) . .
C16 C15 S11 123.6(5) . .
C16 C15 S12 122.4(4) . .
S11 C15 S12 114.0(3) . .
C15 C16 S14 121.7(4) . .
C15 C16 S13 124.1(4) . .
S14 C16 S13 114.2(3) . .
C18 C17 S13 116.7(4) . .
C18 C17 S15 127.4(4) . .
S13 C17 S15 115.9(3) . .
C17 C18 S16 127.4(4) . .
C17 C18 S14 116.6(4) . .
S16 C18 S14 116.0(3) . .
C20 C19 S15 119.6(6) . .
C19 C20 S16 115.2(6) . .
C21 C22 N1 115.6(5) . .
N1 C23 C24 116.0(5) . .
N2 C25 Fe1 179.1(6) . .
N3 C26 Fe1 178.1(6) . .
N4 C27 Fe1 178.8(6) . .
C23 N1 C23 111.3(6) 2_556 .
C23 N1 C22 106.3(3) 2_556 2_556
C23 N1 C22 111.4(3) . 2_556
C23 N1 C22 111.4(3) 2_556 .
C23 N1 C22 106.3(3) . .
C22 N1 C22 110.2(6) 2_556 .
C3 S1 C1 102.9(3) . .
C4 S2 C2 100.7(3) . .
C5 S3 C3 95.4(3) . .
C5 S4 C4 96.0(3) . .
C6 S5 C7 96.0(3) . .
C6 S6 C8 94.8(3) . .
C7 S7 C9 102.4(4) . .
C10 S8 C8 101.9(4) . .
C13 S9 C11 102.1(4) . .
C12 S10 C14 104.0(4) . .
C15 S11 C13 95.7(3) . .
C14 S12 C15 96.1(3) . .
C16 S13 C17 95.6(3) . .
C16 S14 C18 96.1(3) . .
C17 S15 C19 102.2(3) . .
C18 S16 C20 103.4(3) . .
C27 Fe1 C27 92.3(3) . 2_656
C27 Fe1 C25 88.9(2) . 2_656
C27 Fe1 C25 177.6(2) 2_656 2_656
C27 Fe1 C25 177.6(2) . .
C27 Fe1 C25 88.9(2) 2_656 .
C25 Fe1 C25 90.1(3) 2_656 .
C27 Fe1 C26 87.3(2) . .
C27 Fe1 C26 91.0(2) 2_656 .
C25 Fe1 C26 91.2(2) 2_656 .
C25 Fe1 C26 90.6(2) . .
C27 Fe1 C26 91.0(2) . 2_656
C27 Fe1 C26 87.3(2) 2_656 2_656
C25 Fe1 C26 90.6(2) 2_656 2_656
C25 Fe1 C26 91.2(2) . 2_656
C26 Fe1 C26 177.5(4) . 2_656

loop_
_geom_bond_atom_site_label_1
_geom_bond_atom_site_label_2
_geom_bond_distance
_geom_bond_site_symmetry_2
C1 C2 1.355(10) .
C1 S1 1.795(7) .
C2 S2 1.770(8) .
C3 C4 1.340(8) .
C3 S1 1.748(6) .
C3 S3 1.761(5) .
C4 S4 1.760(6) .
C4 S2 1.764(6) .
C5 C6 1.373(8) .
C5 S3 1.751(6) .
C5 S4 1.751(6) .
C6 S6 1.731(6) .
C6 S5 1.752(6) .
C7 C8 1.350(8) .
C7 S7 1.760(6) .
C7 S5 1.753(6) .
C8 S8 1.752(6) .
C8 S6 1.770(6) .
C9 C10 1.313(12) .
C9 S7 1.771(8) .
C10 S8 1.721(9) .
C11 C12 1.394(12) .
C11 S9 1.807(9) .
C12 S10 1.716(8) .
C13 C14 1.342(8) .
C13 S9 1.744(6) .
C13 S11 1.760(6) .
C14 S12 1.752(6) .
C14 S10 1.755(6) .
C15 C16 1.371(8) .
C15 S11 1.742(6) .
C15 S12 1.752(6) .
C16 S14 1.741(6) .
C16 S13 1.747(6) .
C17 C18 1.348(8) .
C17 S13 1.765(6) .
C17 S15 1.770(6) .
C18 S16 1.738(6) .
C18 S14 1.758(6) .
C19 C20 1.427(11) .
C19 S15 1.781(7) .
C20 S16 1.781(7) .
C21 C22 1.508(9) .
C22 N1 1.513(7) .
C23 N1 1.519(7) .
C23 C24 1.512(9) .
C25 N2 1.140(7) .
C25 Fe1 1.962(7) .
C26 N3 1.154(8) .
C26 Fe1 1.967(7) .
C27 N4 1.148(7) .
C27 Fe1 1.962(7) .
N1 C23 1.519(7) 2_556
N1 C22 1.513(7) 2_556
Fe1 C27 1.962(7) 2_656
Fe1 C25 1.962(7) 2_656
Fe1 C26 1.967(7) 2_656
